data_8103871
loop_
_publ_author_name
'Ludwig, W.'
'Wartchow, R.'

_publ_section_title
;
 Crystal structure of silver tetrafluoroborate monohydrate, Ag (B F4) (H2
 O)
;
_journal_name_full 'Zeitschrift fuer Kristallographie (149,1979-)'
_journal_page_first 631
_journal_page_last 631
_journal_volume 211
_journal_year 1996
_chemical_formula_sum 'Ag B F4 H2 O'
_chemical_name_systematic 'Ag (B F4) (H2 O)'
_space_group_IT_number 61
_symmetry_space_group_name_Hall '-P 2ac 2ab'
_symmetry_space_group_name_H-M 'P b c a'
_cell_angle_alpha 90
_cell_angle_beta 90
_cell_angle_gamma 90
_cell_formula_units_Z 8
_cell_length_a 7.966
_cell_length_b 7.794
_cell_length_c 13.42
_cell_volume 833.208
_citation_journal_id_ASTM ZEKRDZ
_cod_data_source_file Ludwig_ZEKRDZ_1996_1917.cif
_cod_data_source_block H2Ag1B1F4O1
_cod_original_cell_volume 833.2076
_cod_original_formula_sum 'H2 Ag1 B1 F4 O1'
_cod_database_code 8103871

loop_
_symmetry_equiv_pos_as_xyz
x,y,z
-x+1/2,-y,z+1/2
x+1/2,-y+1/2,-z
-x,y+1/2,-z+1/2
-x,-y,-z
x-1/2,y,-z-1/2
-x-1/2,y-1/2,z
x,-y-1/2,z-1/2

loop_
_atom_site_label
_atom_site_type_symbol
_atom_site_fract_x
_atom_site_fract_y
_atom_site_fract_z
_atom_site_occupancy
_atom_site_U_iso_or_equiv
F4 F-1 0.0478 0.5008 0.1743 1 0.0
B1 B+3 0.1427 0.38 0.127 1 0.0
H2 H+1 0.115 0.355 0.455 1 0.0
F2 F-1 0.0498 0.2395 0.1066 1 0.0
F1 F-1 0.2069 0.4428 0.0397 1 0.0
O1 O-2 0.1095 0.3516 0.3922 1 0.0
Ag1 Ag+1 0.2601 0.1078 0.3366 1 0.0
H1 H+1 0.014 0.346 0.377 1 0.0
F3 F-1 0.2789 0.3426 0.1892 1 0.0
